data_4034557
loop_
_publ_author_name
'Tukhvatshin, Rinat S.'
'Kucherenko, Alexander S.'
'Nelyubina, Yulia V.'
'Zlotin, Sergei G.'

_publ_section_title
;
 Conjugate Addition of Carbon Acids to \b,\g-Unsaturated \a-Keto Esters:
 Product Tautomerism and Applications for Asymmetric Synthesis of
 Benzo[<i>a</i>]phenazin-5-ol Derivatives.
;
_journal_issue 21
_journal_name_full 'The Journal of organic chemistry'
_journal_page_first 13824
_journal_page_last 13831
_journal_paper_doi 10.1021/acs.joc.9b02021
_journal_volume 84
_journal_year 2019
_chemical_absolute_configuration unk
_chemical_formula_moiety 'C27 H20 N2 O4'
_chemical_formula_sum 'C27 H20 N2 O4'
_chemical_formula_weight 436.45
_space_group_crystal_system monoclinic
_space_group_IT_number 4
_space_group_name_Hall 'P 2yb'
_space_group_name_H-M_alt 'P 1 21 1'
_atom_sites_solution_hydrogens mixed
_audit_creation_method SHELXL-2014/6
_cell_angle_alpha 90
_cell_angle_beta 90.077(4)
_cell_angle_gamma 90
_cell_formula_units_Z 4
_cell_length_a 6.9459(13)
_cell_length_b 19.489(4)
_cell_length_c 15.671(3)
_cell_measurement_reflns_used 3544
_cell_measurement_temperature 120(2)
_cell_measurement_theta_max 30
_cell_measurement_theta_min 3
_cell_volume 2121.4(7)
_computing_cell_refinement 'APEX2 (Bruker, 2005)'
_computing_data_collection 'APEX2 (Bruker, 2005)'
_computing_data_reduction 'APEX2 (Bruker, 2005)'
_computing_molecular_graphics 'SHELXL-2014/6 (Sheldrick, 2014)'
_computing_publication_material 'SHELXL-2014/6 (Sheldrick, 2014)'
_computing_structure_refinement 'SHELXL-2014/6 (Sheldrick, 2014)'
_computing_structure_solution 'APEX2 (Bruker, 2005)'
_diffrn_ambient_temperature 120(2)
_diffrn_measured_fraction_theta_full 0.999
_diffrn_measured_fraction_theta_max 0.998
_diffrn_measurement_device_type 'Bruker APEX2 DUO CCD area detector'
_diffrn_measurement_method 'phi and omega scans'
_diffrn_radiation_type MoK\a
_diffrn_radiation_wavelength 0.71073
_diffrn_reflns_av_R_equivalents 0.1071
_diffrn_reflns_av_unetI/netI 0.1967
_diffrn_reflns_Laue_measured_fraction_full 0.999
_diffrn_reflns_Laue_measured_fraction_max 0.998
_diffrn_reflns_limit_h_max 9
_diffrn_reflns_limit_h_min -9
_diffrn_reflns_limit_k_max 25
_diffrn_reflns_limit_k_min -25
_diffrn_reflns_limit_l_max 20
_diffrn_reflns_limit_l_min -19
_diffrn_reflns_number 21382
_diffrn_reflns_point_group_measured_fraction_full 1.000
_diffrn_reflns_point_group_measured_fraction_max 0.998
_diffrn_reflns_theta_full 25.242
_diffrn_reflns_theta_max 27.997
_diffrn_reflns_theta_min 1.045
_exptl_absorpt_coefficient_mu 0.093
_exptl_absorpt_correction_T_max 0.7461
_exptl_absorpt_correction_T_min 0.6452
_exptl_absorpt_correction_type multi-scan
_exptl_absorpt_process_details 'APEX2 (Bruker, 2005)'
_exptl_crystal_colour orange
_exptl_crystal_density_diffrn 1.367
_exptl_crystal_description prism
_exptl_crystal_F_000 912
_exptl_crystal_size_max 0.250
_exptl_crystal_size_mid 0.150
_exptl_crystal_size_min 0.050
_refine_diff_density_max 0.614
_refine_diff_density_min -0.328
_refine_diff_density_rms 0.088
_refine_ls_abs_structure_details
;
 Flack x determined using 1643 quotients [(I+)-(I-)]/[(I+)+(I-)]
 (Parsons, Flack and Wagner, Acta Cryst. B69 (2013) 249-259).
;
_refine_ls_extinction_method none
_refine_ls_goodness_of_fit_ref 0.976
_refine_ls_hydrogen_treatment constr
_refine_ls_matrix_type full
_refine_ls_number_parameters 598
_refine_ls_number_reflns 10232
_refine_ls_number_restraints 1
_refine_ls_restrained_S_all 0.975
_refine_ls_R_factor_all 0.1686
_refine_ls_R_factor_gt 0.0877
_refine_ls_shift/su_max 0.000
_refine_ls_shift/su_mean 0.000
_refine_ls_structure_factor_coef Fsqd
_refine_ls_weighting_details 'w=1/[\s^2^(Fo^2^)+(0.0822P)^2^] where P=(Fo^2^+2Fc^2^)/3'
_refine_ls_weighting_scheme calc
_refine_ls_wR_factor_gt 0.1834
_refine_ls_wR_factor_ref 0.2342
_reflns_Friedel_coverage 0.943
_reflns_Friedel_fraction_full 1.000
_reflns_Friedel_fraction_max 0.998
_reflns_number_gt 5334
_reflns_number_total 10232
_reflns_threshold_expression 'I > 2\s(I)'
_cod_data_source_file jo9b02021_si_002.cif
_cod_data_source_block 1
_cod_original_sg_symbol_H-M 'P 21'
_cod_database_code 4034557
_shelx_space_group_comment
;
The symmetry employed for this shelxl refinement is uniquely defined
by the following loop, which should always be used as a source of
symmetry information in preference to the above space-group names.
They are only intended as comments.
;
_shelx_estimated_absorpt_t_min 0.977
_shelx_estimated_absorpt_t_max 0.995
_shelxl_version_number 2014/6

loop_
_space_group_symop_operation_xyz
'x, y, z'
'-x, y+1/2, -z'

loop_
_atom_site_label
_atom_site_type_symbol
_atom_site_fract_x
_atom_site_fract_y
_atom_site_fract_z
_atom_site_U_iso_or_equiv
_atom_site_adp_type
_atom_site_occupancy
_atom_site_site_symmetry_order
_atom_site_calc_flag
_atom_site_refinement_flags_posn
_atom_site_refinement_flags_adp
N1 N 0.2156(13) 0.5765(5) 0.9778(6) 0.025(2) Uani 1 1 d . .
N2 N 0.1840(13) 0.4388(5) 1.0352(6) 0.025(2) Uani 1 1 d . .
O1 O 0.1829(12) 0.4948(3) 0.6887(5) 0.0196(17) Uani 1 1 d . .
O2 O -0.0403(12) 0.5850(4) 0.6894(5) 0.028(2) Uani 1 1 d . .
H2O H -0.1409 0.5557 0.7161 0.034 Uiso 1 1 d R U
O3 O 0.2199(14) 0.5175(4) 0.5245(5) 0.031(2) Uani 1 1 d . .
O4 O 0.1214(12) 0.6273(4) 0.5374(5) 0.030(2) Uani 1 1 d . .
C1 C 0.1468(19) 0.5665(6) 0.6649(8) 0.026(3) Uani 1 1 d . .
C2 C 0.1953(17) 0.4874(6) 0.7764(8) 0.023(2) Uani 1 1 d . .
C3 C 0.2264(16) 0.5391(5) 0.8332(7) 0.020(2) Uani 1 1 d . .
C4 C 0.2635(17) 0.6116(5) 0.8034(7) 0.024(2) Uani 1 1 d . .
H4 H 0.1491 0.6404 0.8183 0.028 Uiso 1 1 calc R U
C5 C 0.2876(18) 0.6119(5) 0.7048(7) 0.023(2) Uani 1 1 d . .
H5A H 0.2702 0.6592 0.6830 0.028 Uiso 1 1 calc R U
H5B H 0.4192 0.5966 0.6899 0.028 Uiso 1 1 calc R U
C6 C 0.1635(16) 0.4165(5) 0.8027(7) 0.022(2) Uani 1 1 d . .
C7 C 0.1394(16) 0.3633(5) 0.7406(8) 0.025(3) Uani 1 1 d . .
H7 H 0.1388 0.3735 0.6813 0.030 Uiso 1 1 calc R U
C8 C 0.1169(18) 0.2956(6) 0.7697(8) 0.032(3) Uani 1 1 d . .
H8 H 0.0983 0.2601 0.7290 0.038 Uiso 1 1 calc R U
C9 C 0.121(2) 0.2794(5) 0.8526(9) 0.036(3) Uani 1 1 d . .
H9 H 0.1091 0.2327 0.8694 0.043 Uiso 1 1 calc R U
C10 C 0.1420(16) 0.3305(5) 0.9154(8) 0.025(3) Uani 1 1 d . .
H10 H 0.1428 0.3188 0.9742 0.030 Uiso 1 1 calc R U
C11 C 0.1618(17) 0.3984(5) 0.8899(7) 0.015(2) Uani 1 1 d . .
C12 C 0.1872(16) 0.4537(5) 0.9526(8) 0.023(3) Uani 1 1 d . .
C13 C 0.1944(16) 0.4906(6) 1.0918(8) 0.027(3) Uani 1 1 d . .
C14 C 0.1871(18) 0.4796(7) 1.1814(7) 0.026(3) Uani 1 1 d . .
H14 H 0.1772 0.4337 1.2013 0.031 Uiso 1 1 calc R U
C15 C 0.1932(18) 0.5286(7) 1.2376(8) 0.034(3) Uani 1 1 d . .
H15 H 0.1889 0.5181 1.2967 0.040 Uiso 1 1 calc R U
C16 C 0.207(2) 0.5999(7) 1.2092(9) 0.042(4) Uani 1 1 d . .
H16 H 0.2132 0.6361 1.2496 0.050 Uiso 1 1 calc R U
C17 C 0.2100(17) 0.6136(6) 1.1237(8) 0.029(3) Uani 1 1 d . .
H17 H 0.2180 0.6596 1.1041 0.035 Uiso 1 1 calc R U
C18 C 0.2015(18) 0.5594(6) 1.0651(7) 0.021(3) Uani 1 1 d . .
C19 C 0.2087(16) 0.5229(5) 0.9239(7) 0.023(2) Uani 1 1 d . .
C20 C 0.1706(18) 0.5645(6) 0.5675(7) 0.019(2) Uani 1 1 d . .
C21 C 0.1343(19) 0.6373(6) 0.4460(7) 0.028(3) Uani 1 1 d . .
H21A H 0.0497 0.6046 0.4170 0.043 Uiso 1 1 calc R U
H21B H 0.2674 0.6300 0.4275 0.043 Uiso 1 1 calc R U
H21C H 0.0946 0.6842 0.4318 0.043 Uiso 1 1 calc R U
C22 C 0.4395(17) 0.6426(6) 0.8457(7) 0.023(2) Uani 1 1 d . .
C23 C 0.6136(18) 0.6076(5) 0.8502(7) 0.023(3) Uani 1 1 d . .
H23 H 0.6228 0.5627 0.8271 0.027 Uiso 1 1 calc R U
C24 C 0.7716(18) 0.6367(6) 0.8873(7) 0.029(3) Uani 1 1 d . .
H24 H 0.8877 0.6112 0.8916 0.035 Uiso 1 1 calc R U
C25 C 0.7646(17) 0.7032(7) 0.9188(8) 0.037(3) Uani 1 1 d . .
H25 H 0.8740 0.7234 0.9450 0.045 Uiso 1 1 calc R U
C26 C 0.5954(18) 0.7387(6) 0.9109(9) 0.035(3) Uani 1 1 d . .
H26 H 0.5920 0.7853 0.9288 0.042 Uiso 1 1 calc R U
C27 C 0.4300(17) 0.7099(6) 0.8782(8) 0.030(3) Uani 1 1 d . .
H27 H 0.3124 0.7348 0.8777 0.036 Uiso 1 1 calc R U
N1A N 0.7194(13) 0.4280(4) 0.2681(6) 0.024(2) Uani 1 1 d . .
N2A N 0.6786(13) 0.5676(5) 0.2175(6) 0.024(2) Uani 1 1 d . .
O1A O 0.6818(13) 0.4980(4) 0.5597(5) 0.0231(19) Uani 1 1 d . .
O2A O 0.4624(11) 0.4065(4) 0.5584(5) 0.0255(19) Uani 1 1 d . .
H2OA H 0.3609 0.4333 0.5887 0.031 Uiso 1 1 d R U
O3A O 0.7202(13) 0.4720(4) 0.7229(5) 0.030(2) Uani 1 1 d . .
O4A O 0.6235(13) 0.3641(4) 0.7097(5) 0.032(2) Uani 1 1 d . .
C1A C 0.6494(17) 0.4272(5) 0.5820(8) 0.024(3) Uani 1 1 d . .
C2A C 0.6898(15) 0.5101(5) 0.4740(7) 0.019(2) Uani 1 1 d . .
C3A C 0.7246(15) 0.4606(5) 0.4156(7) 0.020(2) Uani 1 1 d . .
C4A C 0.7646(16) 0.3867(5) 0.4409(7) 0.022(2) Uani 1 1 d . .
H4A H 0.6482 0.3590 0.4261 0.026 Uiso 1 1 calc R U
C5A C 0.7937(17) 0.3824(5) 0.5375(7) 0.023(2) Uani 1 1 d . .
H5AA H 0.7780 0.3342 0.5566 0.028 Uiso 1 1 calc R U
H5AB H 0.9257 0.3974 0.5524 0.028 Uiso 1 1 calc R U
C6A C 0.6631(16) 0.5823(5) 0.4523(7) 0.020(2) Uani 1 1 d . .
C7A C 0.6445(16) 0.6329(5) 0.5145(8) 0.023(2) Uani 1 1 d . .
H7A H 0.6485 0.6206 0.5732 0.028 Uiso 1 1 calc R U
C8A C 0.6197(16) 0.7019(5) 0.4912(7) 0.022(2) Uani 1 1 d . .
H8A H 0.6112 0.7358 0.5345 0.027 Uiso 1 1 calc R U
C9A C 0.6073(16) 0.7221(6) 0.4050(8) 0.023(3) Uani 1 1 d . .
H9A H 0.5853 0.7685 0.3894 0.028 Uiso 1 1 calc R U
C10A C 0.6288(18) 0.6704(6) 0.3432(8) 0.026(3) Uani 1 1 d . .
H10A H 0.6261 0.6830 0.2846 0.031 Uiso 1 1 calc R U
C11A C 0.6536(19) 0.6022(5) 0.3640(7) 0.022(3) Uani 1 1 d . .
C12A C 0.6812(16) 0.5483(6) 0.2994(7) 0.021(2) Uani 1 1 d . .
C13A C 0.6940(17) 0.5158(5) 0.1599(7) 0.024(2) Uani 1 1 d . .
C14A C 0.6893(19) 0.5305(7) 0.0695(8) 0.030(3) Uani 1 1 d . .
H14A H 0.6803 0.5767 0.0506 0.036 Uiso 1 1 calc R U
C15A C 0.6974(18) 0.4812(6) 0.0139(10) 0.038(3) Uani 1 1 d . .
H15A H 0.6930 0.4926 -0.0450 0.045 Uiso 1 1 calc R U
C16A C 0.712(2) 0.4108(7) 0.0373(9) 0.038(3) Uani 1 1 d . .
H16A H 0.7200 0.3760 -0.0050 0.046 Uiso 1 1 calc R U
C17A C 0.7157(18) 0.3945(6) 0.1229(7) 0.029(3) Uani 1 1 d . .
H17A H 0.7244 0.3477 0.1393 0.034 Uiso 1 1 calc R U
C18A C 0.7064(18) 0.4459(6) 0.1875(8) 0.027(3) Uani 1 1 d . .
C19A C 0.7100(16) 0.4787(5) 0.3261(8) 0.024(3) Uani 1 1 d . .
C20A C 0.669(2) 0.4265(6) 0.6805(8) 0.026(3) Uani 1 1 d . .
C21A C 0.6347(19) 0.3557(6) 0.8013(8) 0.034(3) Uani 1 1 d . .
H21D H 0.5817 0.3108 0.8171 0.052 Uiso 1 1 calc R U
H21E H 0.5606 0.3920 0.8292 0.052 Uiso 1 1 calc R U
H21F H 0.7695 0.3584 0.8195 0.052 Uiso 1 1 calc R U
C22A C 0.9360(15) 0.3549(6) 0.3955(7) 0.022(2) Uani 1 1 d . .
C23A C 1.1201(18) 0.3908(6) 0.3899(7) 0.022(3) Uani 1 1 d . .
H23A H 1.1356 0.4349 0.4148 0.026 Uiso 1 1 calc R U
C24A C 1.2696(17) 0.3598(6) 0.3484(8) 0.032(3) Uani 1 1 d . .
H24A H 1.3901 0.3827 0.3449 0.039 Uiso 1 1 calc R U
C25A C 1.2492(19) 0.2963(6) 0.3117(8) 0.035(3) Uani 1 1 d . .
H25A H 1.3549 0.2762 0.2826 0.043 Uiso 1 1 calc R U
C26A C 1.083(2) 0.2627(7) 0.3166(10) 0.046(4) Uani 1 1 d . .
H26A H 1.0712 0.2191 0.2900 0.056 Uiso 1 1 calc R U
C27A C 0.926(2) 0.2900(6) 0.3597(9) 0.039(3) Uani 1 1 d . .
H27A H 0.8109 0.2639 0.3648 0.047 Uiso 1 1 calc R U

loop_
_atom_site_aniso_label
_atom_site_aniso_U_11
_atom_site_aniso_U_22
_atom_site_aniso_U_33
_atom_site_aniso_U_23
_atom_site_aniso_U_13
_atom_site_aniso_U_12
N1 0.019(5) 0.032(5) 0.023(5) -0.008(4) -0.001(4) -0.001(4)
N2 0.019(5) 0.030(5) 0.025(6) 0.009(4) -0.003(4) -0.001(4)
O1 0.028(4) 0.014(4) 0.017(4) 0.007(3) 0.002(3) 0.005(3)
O2 0.026(4) 0.022(4) 0.035(5) 0.000(4) 0.003(4) 0.002(3)
O3 0.049(5) 0.019(4) 0.026(5) -0.001(3) -0.001(4) 0.005(4)
O4 0.034(5) 0.024(4) 0.031(5) 0.011(4) 0.002(4) 0.006(4)
C1 0.037(7) 0.014(5) 0.027(7) 0.012(5) -0.003(5) 0.007(5)
C2 0.024(6) 0.019(5) 0.027(7) -0.005(5) 0.007(5) -0.001(5)
C3 0.026(6) 0.020(5) 0.013(6) -0.003(4) 0.001(5) -0.001(5)
C4 0.028(6) 0.022(5) 0.021(6) -0.001(5) 0.002(5) -0.002(5)
C5 0.035(7) 0.021(5) 0.012(5) 0.002(4) -0.001(5) 0.003(5)
C6 0.017(5) 0.019(5) 0.029(6) 0.003(5) 0.004(5) 0.005(4)
C7 0.025(6) 0.018(5) 0.032(7) -0.001(5) 0.003(5) 0.005(5)
C8 0.030(7) 0.022(6) 0.043(8) -0.011(5) 0.004(6) 0.006(5)
C9 0.045(8) 0.007(5) 0.055(9) 0.012(5) 0.003(7) 0.005(5)
C10 0.017(5) 0.020(5) 0.038(7) 0.006(5) 0.002(5) 0.001(5)
C11 0.021(5) 0.012(5) 0.013(5) 0.000(4) 0.002(4) 0.006(4)
C12 0.021(6) 0.020(5) 0.028(7) 0.010(5) -0.002(5) 0.001(5)
C13 0.019(6) 0.037(7) 0.027(7) 0.002(6) -0.001(5) 0.003(5)
C14 0.021(6) 0.046(7) 0.011(6) 0.012(5) -0.001(5) -0.006(6)
C15 0.030(7) 0.052(8) 0.019(7) 0.003(6) 0.005(5) -0.010(6)
C16 0.051(9) 0.050(8) 0.024(7) -0.005(6) -0.004(7) 0.015(7)
C17 0.026(6) 0.025(6) 0.036(7) -0.002(5) -0.009(5) -0.001(5)
C18 0.026(6) 0.025(6) 0.012(6) -0.008(4) 0.002(5) -0.008(5)
C19 0.025(6) 0.018(5) 0.025(6) -0.002(5) 0.002(5) 0.004(5)
C20 0.026(6) 0.018(5) 0.012(6) -0.006(4) 0.000(5) 0.000(5)
C21 0.039(7) 0.030(6) 0.016(6) 0.008(5) 0.000(5) -0.002(6)
C22 0.030(6) 0.020(6) 0.018(6) -0.002(5) 0.006(5) -0.002(5)
C23 0.036(7) 0.011(5) 0.021(6) -0.006(4) 0.008(5) 0.001(5)
C24 0.030(7) 0.028(6) 0.030(7) -0.004(5) 0.000(5) 0.002(5)
C25 0.019(6) 0.044(7) 0.049(9) -0.012(6) -0.006(6) 0.003(6)
C26 0.025(6) 0.025(6) 0.055(9) -0.007(6) -0.011(6) 0.002(5)
C27 0.025(6) 0.025(6) 0.041(8) -0.010(5) -0.006(5) 0.007(5)
N1A 0.022(5) 0.025(5) 0.026(6) -0.007(4) -0.001(4) -0.002(4)
N2A 0.023(5) 0.019(4) 0.029(6) 0.003(4) -0.001(4) -0.001(4)
O1A 0.033(5) 0.020(4) 0.016(4) 0.006(3) -0.001(4) -0.004(4)
O2A 0.025(4) 0.022(4) 0.029(5) -0.003(3) 0.000(3) 0.001(3)
O3A 0.035(5) 0.028(4) 0.027(5) -0.001(4) 0.005(4) -0.003(4)
O4A 0.047(5) 0.025(4) 0.025(5) 0.001(4) -0.006(4) -0.012(4)
C1A 0.029(6) 0.015(5) 0.028(7) 0.005(4) -0.012(5) -0.008(5)
C2A 0.018(5) 0.023(5) 0.016(6) 0.001(4) 0.004(4) -0.006(5)
C3A 0.020(5) 0.013(5) 0.026(6) 0.006(4) 0.001(5) 0.000(4)
C4A 0.027(6) 0.012(4) 0.027(6) 0.000(4) 0.001(5) -0.002(5)
C5A 0.027(6) 0.021(5) 0.022(6) 0.001(4) 0.007(5) -0.005(5)
C6A 0.020(5) 0.022(5) 0.018(6) 0.002(4) -0.004(4) 0.000(5)
C7A 0.025(6) 0.017(5) 0.027(6) 0.001(5) -0.004(5) -0.002(5)
C8A 0.031(6) 0.019(5) 0.016(6) 0.004(4) 0.004(5) 0.002(5)
C9A 0.013(5) 0.030(6) 0.026(6) 0.009(5) -0.005(5) 0.002(5)
C10A 0.034(6) 0.021(5) 0.024(6) 0.007(5) -0.001(5) -0.003(5)
C11A 0.027(6) 0.017(5) 0.021(6) 0.001(5) 0.005(5) -0.005(5)
C12A 0.020(6) 0.022(5) 0.021(6) -0.001(4) 0.002(4) 0.000(5)
C13A 0.030(6) 0.017(5) 0.026(6) 0.007(5) 0.001(5) 0.003(5)
C14A 0.027(7) 0.043(7) 0.021(7) 0.011(6) 0.003(5) 0.001(6)
C15A 0.022(7) 0.035(7) 0.057(9) 0.002(7) -0.008(6) 0.003(6)
C16A 0.039(8) 0.039(7) 0.036(8) 0.004(6) -0.008(6) -0.024(6)
C17A 0.039(7) 0.022(6) 0.024(7) 0.002(5) -0.005(5) -0.002(5)
C18A 0.015(5) 0.030(6) 0.038(8) 0.019(6) 0.001(5) 0.006(5)
C19A 0.021(6) 0.018(5) 0.035(7) 0.002(5) 0.002(5) 0.000(5)
C20A 0.031(7) 0.018(5) 0.031(7) 0.015(5) 0.007(6) 0.005(5)
C21A 0.034(7) 0.038(7) 0.031(8) 0.014(6) -0.005(5) -0.002(6)
C22A 0.023(6) 0.021(6) 0.022(6) 0.005(5) 0.000(5) -0.002(5)
C23A 0.034(7) 0.020(5) 0.011(6) -0.002(4) -0.004(5) 0.007(5)
C24A 0.023(6) 0.039(7) 0.036(7) 0.014(6) 0.001(5) 0.001(6)
C25A 0.041(8) 0.034(6) 0.032(7) 0.006(5) 0.008(6) 0.023(6)
C26A 0.052(10) 0.026(7) 0.062(11) -0.005(7) 0.013(8) 0.013(7)
C27A 0.048(9) 0.016(6) 0.052(9) -0.004(6) 0.000(7) -0.002(6)

loop_
_atom_type_symbol
_atom_type_description
_atom_type_scat_dispersion_real
_atom_type_scat_dispersion_imag
_atom_type_scat_source
C C 0.0033 0.0016 'International Tables Vol C Tables 4.2.6.8 and 6.1.1.4'
H H 0.0000 0.0000 'International Tables Vol C Tables 4.2.6.8 and 6.1.1.4'
N N 0.0061 0.0033 'International Tables Vol C Tables 4.2.6.8 and 6.1.1.4'
O O 0.0106 0.0060 'International Tables Vol C Tables 4.2.6.8 and 6.1.1.4'

loop_
_geom_angle_atom_site_label_1
_geom_angle_atom_site_label_2
_geom_angle_atom_site_label_3
_geom_angle
C19 N1 C18 115.0(10)
C12 N2 C13 118.5(10)
C2 O1 C1 111.1(8)
C1 O2 H2O 128.2
C20 O4 C21 116.8(9)
O2 C1 C5 110.3(10)
O2 C1 O1 109.5(9)
C5 C1 O1 110.8(9)
O2 C1 C20 112.3(10)
C5 C1 C20 111.7(10)
O1 C1 C20 102.0(9)
C3 C2 O1 125.6(10)
C3 C2 C6 122.7(11)
O1 C2 C6 111.6(9)
C2 C3 C19 117.6(9)
C2 C3 C4 121.1(10)
C19 C3 C4 121.2(9)
C3 C4 C22 112.0(9)
C3 C4 C5 109.3(9)
C22 C4 C5 110.2(9)
C3 C4 H4 108.4
C22 C4 H4 108.4
C5 C4 H4 108.4
C1 C5 C4 110.6(9)
C1 C5 H5A 109.5
C4 C5 H5A 109.5
C1 C5 H5B 109.5
C4 C5 H5B 109.5
H5A C5 H5B 108.1
C11 C6 C7 118.4(10)
C11 C6 C2 120.7(10)
C7 C6 C2 120.8(10)
C8 C7 C6 118.2(11)
C8 C7 H7 120.9
C6 C7 H7 120.9
C9 C8 C7 122.4(11)
C9 C8 H8 118.8
C7 C8 H8 118.8
C8 C9 C10 120.9(10)
C8 C9 H9 119.6
C10 C9 H9 119.6
C11 C10 C9 118.9(11)
C11 C10 H10 120.5
C9 C10 H10 120.5
C10 C11 C6 121.1(10)
C10 C11 C12 121.2(10)
C6 C11 C12 117.6(9)
N2 C12 C19 121.0(10)
N2 C12 C11 119.4(9)
C19 C12 C11 119.6(10)
N2 C13 C18 121.4(11)
N2 C13 C14 122.4(11)
C18 C13 C14 116.1(11)
C15 C14 C13 123.8(12)
C15 C14 H14 118.1
C13 C14 H14 118.1
C14 C15 C16 119.6(12)
C14 C15 H15 120.2
C16 C15 H15 120.2
C17 C16 C15 119.0(12)
C17 C16 H16 120.5
C15 C16 H16 120.5
C16 C17 C18 119.6(12)
C16 C17 H17 120.2
C18 C17 H17 120.2
C17 C18 C13 121.7(11)
C17 C18 N1 117.0(10)
C13 C18 N1 121.2(10)
N1 C19 C12 122.6(10)
N1 C19 C3 116.2(9)
C12 C19 C3 121.2(9)
O3 C20 O4 124.8(10)
O3 C20 C1 128.0(11)
O4 C20 C1 107.2(9)
O4 C21 H21A 109.5
O4 C21 H21B 109.5
H21A C21 H21B 109.5
O4 C21 H21C 109.5
H21A C21 H21C 109.5
H21B C21 H21C 109.5
C23 C22 C27 118.6(11)
C23 C22 C4 121.9(10)
C27 C22 C4 119.4(10)
C24 C23 C22 121.2(10)
C24 C23 H23 119.4
C22 C23 H23 119.4
C23 C24 C25 120.7(11)
C23 C24 H24 119.6
C25 C24 H24 119.6
C26 C25 C24 118.1(12)
C26 C25 H25 120.9
C24 C25 H25 120.9
C25 C26 C27 122.8(12)
C25 C26 H26 118.6
C27 C26 H26 118.6
C26 C27 C22 118.4(11)
C26 C27 H27 120.8
C22 C27 H27 120.8
C18A N1A C19A 116.8(10)
C12A N2A C13A 115.3(9)
C2A O1A C1A 114.2(9)
C1A O2A H2OA 112.2
C20A O4A C21A 115.5(10)
O2A C1A O1A 110.7(9)
O2A C1A C5A 109.1(9)
O1A C1A C5A 109.9(10)
O2A C1A C20A 109.9(10)
O1A C1A C20A 103.6(9)
C5A C1A C20A 113.5(10)
C3A C2A O1A 123.5(10)
C3A C2A C6A 123.6(10)
O1A C2A C6A 112.9(9)
C2A C3A C19A 118.0(9)
C2A C3A C4A 122.2(10)
C19A C3A C4A 119.7(9)
C3A C4A C22A 114.1(9)
C3A C4A C5A 109.6(8)
C22A C4A C5A 109.8(9)
C3A C4A H4A 107.7
C22A C4A H4A 107.7
C5A C4A H4A 107.7
C1A C5A C4A 109.9(9)
C1A C5A H5AA 109.7
C4A C5A H5AA 109.7
C1A C5A H5AB 109.7
C4A C5A H5AB 109.7
H5AA C5A H5AB 108.2
C7A C6A C11A 118.6(10)
C7A C6A C2A 122.1(10)
C11A C6A C2A 119.3(10)
C6A C7A C8A 120.5(11)
C6A C7A H7A 119.8
C8A C7A H7A 119.8
C7A C8A C9A 121.6(11)
C7A C8A H8A 119.2
C9A C8A H8A 119.2
C10A C9A C8A 117.0(10)
C10A C9A H9A 121.5
C8A C9A H9A 121.5
C11A C10A C9A 122.7(11)
C11A C10A H10A 118.6
C9A C10A H10A 118.6
C10A C11A C6A 119.5(10)
C10A C11A C12A 122.8(10)
C6A C11A C12A 117.7(10)
N2A C12A C19A 123.3(10)
N2A C12A C11A 117.2(10)
C19A C12A C11A 119.5(10)
N2A C13A C18A 120.8(11)
N2A C13A C14A 120.2(10)
C18A C13A C14A 119.0(11)
C15A C14A C13A 120.7(12)
C15A C14A H14A 119.7
C13A C14A H14A 119.7
C14A C15A C16A 122.9(14)
C14A C15A H15A 118.5
C16A C15A H15A 118.5
C17A C16A C15A 118.3(13)
C17A C16A H16A 120.9
C15A C16A H16A 120.9
C16A C17A C18A 121.9(11)
C16A C17A H17A 119.0
C18A C17A H17A 119.0
N1A C18A C17A 119.5(10)
N1A C18A C13A 123.1(12)
C17A C18A C13A 117.2(11)
N1A C19A C12A 120.3(10)
N1A C19A C3A 118.1(9)
C12A C19A C3A 121.5(10)
O3A C20A O4A 124.8(12)
O3A C20A C1A 126.1(10)
O4A C20A C1A 109.1(11)
O4A C21A H21D 109.5
O4A C21A H21E 109.5
H21D C21A H21E 109.5
O4A C21A H21F 109.5
H21D C21A H21F 109.5
H21E C21A H21F 109.5
C27A C22A C23A 117.2(11)
C27A C22A C4A 121.5(10)
C23A C22A C4A 121.2(9)
C24A C23A C22A 118.9(11)
C24A C23A H23A 120.6
C22A C23A H23A 120.6
C23A C24A C25A 121.3(12)
C23A C24A H24A 119.4
C25A C24A H24A 119.4
C26A C25A C24A 120.7(12)
C26A C25A H25A 119.7
C24A C25A H25A 119.7
C25A C26A C27A 121.4(13)
C25A C26A H26A 119.3
C27A C26A H26A 119.3
C22A C27A C26A 120.4(13)
C22A C27A H27A 119.8
C26A C27A H27A 119.8

loop_
_geom_bond_atom_site_label_1
_geom_bond_atom_site_label_2
_geom_bond_distance
N1 C19 1.344(14)
N1 C18 1.411(14)
N2 C12 1.326(14)
N2 C13 1.346(15)
O1 C2 1.386(14)
O1 C1 1.469(12)
O2 C1 1.402(15)
O2 H2O 0.9958
O3 C20 1.188(13)
O4 C20 1.356(14)
O4 C21 1.448(13)
C1 C5 1.459(16)
C1 C20 1.535(16)
C2 C3 1.361(14)
C2 C6 1.459(15)
C3 C19 1.460(15)
C3 C4 1.511(14)
C4 C22 1.515(15)
C4 C5 1.554(14)
C4 H4 1.0000
C5 H5A 0.9900
C5 H5B 0.9900
C6 C11 1.411(15)
C6 C7 1.432(16)
C7 C8 1.403(16)
C7 H7 0.9500
C8 C9 1.338(18)
C8 H8 0.9500
C9 C10 1.408(18)
C9 H9 0.9500
C10 C11 1.389(15)
C10 H10 0.9500
C11 C12 1.469(15)
C12 C19 1.430(14)
C13 C18 1.404(16)
C13 C14 1.422(16)
C14 C15 1.300(17)
C14 H14 0.9500
C15 C16 1.461(18)
C15 H15 0.9500
C16 C17 1.366(17)
C16 H16 0.9500
C17 C18 1.402(16)
C17 H17 0.9500
C21 H21A 0.9800
C21 H21B 0.9800
C21 H21C 0.9800
C22 C23 1.390(17)
C22 C27 1.409(16)
C23 C24 1.364(17)
C23 H23 0.9500
C24 C25 1.386(16)
C24 H24 0.9500
C25 C26 1.370(16)
C25 H25 0.9500
C26 C27 1.377(16)
C26 H26 0.9500
C27 H27 0.9500
N1A C18A 1.314(15)
N1A C19A 1.346(14)
N2A C12A 1.338(14)
N2A C13A 1.357(15)
O1A C2A 1.364(13)
O1A C1A 1.443(13)
O2A C1A 1.409(13)
O2A H2OA 0.9978
O3A C20A 1.162(15)
O4A C20A 1.338(13)
O4A C21A 1.446(14)
C1A C5A 1.502(16)
C1A C20A 1.550(17)
C2A C3A 1.351(14)
C2A C6A 1.460(15)
C3A C19A 1.450(16)
C3A C4A 1.518(14)
C4A C22A 1.520(15)
C4A C5A 1.530(15)
C4A H4A 1.0000
C5A H5AA 0.9900
C5A H5AB 0.9900
C6A C7A 1.392(15)
C6A C11A 1.439(15)
C7A C8A 1.405(15)
C7A H7A 0.9500
C8A C9A 1.409(15)
C8A H8A 0.9500
C9A C10A 1.405(17)
C9A H9A 0.9500
C10A C11A 1.381(15)
C10A H10A 0.9500
C11A C12A 1.472(16)
C12A C19A 1.432(15)
C13A C18A 1.432(15)
C13A C14A 1.446(16)
C14A C15A 1.298(18)
C14A H14A 0.9500
C15A C16A 1.424(18)
C15A H15A 0.9500
C16A C17A 1.379(17)
C16A H16A 0.9500
C17A C18A 1.424(17)
C17A H17A 0.9500
C21A H21D 0.9800
C21A H21E 0.9800
C21A H21F 0.9800
C22A C27A 1.386(16)
C22A C23A 1.460(16)
C23A C24A 1.367(17)
C23A H23A 0.9500
C24A C25A 1.372(18)
C24A H24A 0.9500
C25A C26A 1.33(2)
C25A H25A 0.9500
C26A C27A 1.390(19)
C26A H26A 0.9500
C27A H27A 0.9500

loop_
_geom_hbond_atom_site_label_D
_geom_hbond_atom_site_label_H
_geom_hbond_atom_site_label_A
_geom_hbond_distance_DH
_geom_hbond_distance_HA
_geom_hbond_distance_DA
_geom_hbond_angle_DHA
_geom_hbond_site_symmetry_A
O2 H2O O3A 1.00 1.90 2.811(12) 151.0 1_455
O2A H2OA O1 1.00 2.33 3.302(11) 164.8 .
O2A H2OA O3 1.00 2.16 2.793(11) 119.8 .

loop_
_geom_torsion_atom_site_label_1
_geom_torsion_atom_site_label_2
_geom_torsion_atom_site_label_3
_geom_torsion_atom_site_label_4
_geom_torsion
C2 O1 C1 O2 -69.5(12)
C2 O1 C1 C5 52.4(13)
C2 O1 C1 C20 171.4(9)
C1 O1 C2 C3 -17.8(16)
C1 O1 C2 C6 160.0(9)
O1 C2 C3 C19 171.8(10)
C6 C2 C3 C19 -5.9(17)
O1 C2 C3 C4 -3.9(18)
C6 C2 C3 C4 178.5(11)
C2 C3 C4 C22 -130.4(11)
C19 C3 C4 C22 54.2(14)
C2 C3 C4 C5 -8.0(15)
C19 C3 C4 C5 176.6(10)
O2 C1 C5 C4 55.8(12)
O1 C1 C5 C4 -65.6(12)
C20 C1 C5 C4 -178.6(9)
C3 C4 C5 C1 41.2(12)
C22 C4 C5 C1 164.8(9)
C3 C2 C6 C11 0.6(18)
O1 C2 C6 C11 -177.3(9)
C3 C2 C6 C7 -177.3(11)
O1 C2 C6 C7 4.8(15)
C11 C6 C7 C8 -0.5(16)
C2 C6 C7 C8 177.5(11)
C6 C7 C8 C9 -1.3(18)
C7 C8 C9 C10 2(2)
C8 C9 C10 C11 -0.9(19)
C9 C10 C11 C6 -0.9(18)
C9 C10 C11 C12 -179.1(11)
C7 C6 C11 C10 1.5(17)
C2 C6 C11 C10 -176.5(10)
C7 C6 C11 C12 179.8(10)
C2 C6 C11 C12 1.8(16)
C13 N2 C12 C19 2.4(16)
C13 N2 C12 C11 -175.6(10)
C10 C11 C12 N2 -2.5(17)
C6 C11 C12 N2 179.2(10)
C10 C11 C12 C19 179.5(11)
C6 C11 C12 C19 1.2(16)
C12 N2 C13 C18 2.3(17)
C12 N2 C13 C14 178.4(10)
N2 C13 C14 C15 -178.7(12)
C18 C13 C14 C15 -2.4(19)
C13 C14 C15 C16 1(2)
C14 C15 C16 C17 1(2)
C15 C16 C17 C18 0(2)
C16 C17 C18 C13 -1.6(19)
C16 C17 C18 N1 -176.8(11)
N2 C13 C18 C17 179.2(12)
C14 C13 C18 C17 2.9(18)
N2 C13 C18 N1 -5.8(18)
C14 C13 C18 N1 177.9(10)
C19 N1 C18 C17 179.4(11)
C19 N1 C18 C13 4.2(16)
C18 N1 C19 C12 0.5(16)
C18 N1 C19 C3 -178.9(10)
N2 C12 C19 N1 -3.9(17)
C11 C12 C19 N1 174.1(10)
N2 C12 C19 C3 175.5(10)
C11 C12 C19 C3 -6.6(16)
C2 C3 C19 N1 -171.7(10)
C4 C3 C19 N1 3.9(16)
C2 C3 C19 C12 8.9(16)
C4 C3 C19 C12 -175.5(10)
C21 O4 C20 O3 -1.3(18)
C21 O4 C20 C1 179.7(10)
O2 C1 C20 O3 -122.1(14)
C5 C1 C20 O3 113.3(14)
O1 C1 C20 O3 -5.0(18)
O2 C1 C20 O4 56.9(12)
C5 C1 C20 O4 -67.6(12)
O1 C1 C20 O4 174.0(9)
C3 C4 C22 C23 48.3(14)
C5 C4 C22 C23 -73.6(13)
C3 C4 C22 C27 -134.5(11)
C5 C4 C22 C27 103.6(12)
C27 C22 C23 C24 1.7(18)
C4 C22 C23 C24 178.9(10)
C22 C23 C24 C25 -2.4(19)
C23 C24 C25 C26 -0.5(19)
C24 C25 C26 C27 4(2)
C25 C26 C27 C22 -5(2)
C23 C22 C27 C26 1.8(18)
C4 C22 C27 C26 -175.5(12)
C2A O1A C1A O2A -68.3(13)
C2A O1A C1A C5A 52.3(12)
C2A O1A C1A C20A 173.9(9)
C1A O1A C2A C3A -19.6(15)
C1A O1A C2A C6A 162.3(9)
O1A C2A C3A C19A 173.8(10)
C6A C2A C3A C19A -8.2(16)
O1A C2A C3A C4A -2.1(16)
C6A C2A C3A C4A 175.9(10)
C2A C3A C4A C22A -133.5(11)
C19A C3A C4A C22A 50.7(14)
C2A C3A C4A C5A -9.9(14)
C19A C3A C4A C5A 174.2(10)
O2A C1A C5A C4A 57.7(11)
O1A C1A C5A C4A -63.9(12)
C20A C1A C5A C4A -179.4(9)
C3A C4A C5A C1A 41.2(12)
C22A C4A C5A C1A 167.3(9)
C3A C2A C6A C7A -174.2(11)
O1A C2A C6A C7A 4.0(15)
C3A C2A C6A C11A 6.5(17)
O1A C2A C6A C11A -175.4(10)
C11A C6A C7A C8A -0.9(17)
C2A C6A C7A C8A 179.7(11)
C6A C7A C8A C9A 1.9(18)
C7A C8A C9A C10A -2.6(16)
C8A C9A C10A C11A 2.5(17)
C9A C10A C11A C6A -1.6(19)
C9A C10A C11A C12A -178.4(11)
C7A C6A C11A C10A 0.8(18)
C2A C6A C11A C10A -179.9(11)
C7A C6A C11A C12A 177.7(10)
C2A C6A C11A C12A -3.0(17)
C13A N2A C12A C19A 3.8(16)
C13A N2A C12A C11A -176.5(11)
C10A C11A C12A N2A -1.0(17)
C6A C11A C12A N2A -177.8(10)
C10A C11A C12A C19A 178.7(12)
C6A C11A C12A C19A 1.9(16)
C12A N2A C13A C18A 1.6(16)
C12A N2A C13A C14A 178.9(11)
N2A C13A C14A C15A -177.7(12)
C18A C13A C14A C15A -0.4(19)
C13A C14A C15A C16A 0(2)
C14A C15A C16A C17A 1(2)
C15A C16A C17A C18A -1(2)
C19A N1A C18A C17A 179.9(11)
C19A N1A C18A C13A 3.6(17)
C16A C17A C18A N1A -176.7(12)
C16A C17A C18A C13A -0.2(19)
N2A C13A C18A N1A -5.6(19)
C14A C13A C18A N1A 177.1(11)
N2A C13A C18A C17A 178.0(11)
C14A C13A C18A C17A 0.7(18)
C18A N1A C19A C12A 1.8(15)
C18A N1A C19A C3A -179.8(10)
N2A C12A C19A N1A -5.8(17)
C11A C12A C19A N1A 174.4(10)
N2A C12A C19A C3A 175.8(10)
C11A C12A C19A C3A -3.9(16)
C2A C3A C19A N1A -171.4(10)
C4A C3A C19A N1A 4.5(15)
C2A C3A C19A C12A 6.9(16)
C4A C3A C19A C12A -177.1(10)
C21A O4A C20A O3A 1.9(19)
C21A O4A C20A C1A -179.8(10)
O2A C1A C20A O3A -126.1(14)
O1A C1A C20A O3A -7.7(18)
C5A C1A C20A O3A 111.5(14)
O2A C1A C20A O4A 55.7(13)
O1A C1A C20A O4A 174.0(10)
C5A C1A C20A O4A -66.8(13)
C3A C4A C22A C27A -133.7(12)
C5A C4A C22A C27A 102.9(13)
C3A C4A C22A C23A 48.1(14)
C5A C4A C22A C23A -75.3(12)
C27A C22A C23A C24A 1.7(16)
C4A C22A C23A C24A 180.0(10)
C22A C23A C24A C25A 0.5(17)
C23A C24A C25A C26A -1(2)
C24A C25A C26A C27A -1(2)
C23A C22A C27A C26A -3.5(19)
C4A C22A C27A C26A 178.3(12)
C25A C26A C27A C22A 3(2)
